data_4030848
loop_
_publ_author_name
'Boyd, Derek R.'
'Sharma, Narain D.'
'Malone, John F.'
'McIntyre, Peter B. A.'
'McRoberts, Colin'
'Floyd, Stewart'
'Allen, Christopher C. R.'
'Gohil, Amit'
'Coles, Simon J.'
'Horton, Peter N.'
'Stevenson, Paul J.'

_publ_section_title
;
 Toluene Dioxygenase-Catalyzed Synthesis and Reactions of cis-Diol
 Metabolites Derived from 2- and 3-Methoxyphenols.
;
_journal_issue 7
_journal_name_full 'The Journal of organic chemistry'
_journal_page_first 3429
_journal_paper_doi 10.1021/jo5028968
_journal_volume 80
_journal_year 2015
_chemical_absolute_configuration ad
_chemical_formula_moiety 'C17 H22 O6'
_chemical_formula_sum 'C17 H22 O6'
_chemical_formula_weight 322.35
_chemical_name_systematic
;
 ?
;
_space_group_IT_number 4
_symmetry_cell_setting monoclinic
_symmetry_space_group_name_Hall 'P 2yb'
_symmetry_space_group_name_H-M 'P 1 21 1'
_atom_sites_solution_hydrogens geom
_atom_sites_solution_primary direct
_atom_sites_solution_secondary difmap
_audit_creation_method SHELXL-97
_cell_angle_alpha 90.00
_cell_angle_beta 98.101(14)
_cell_angle_gamma 90.00
_cell_formula_units_Z 2
_cell_length_a 6.071(3)
_cell_length_b 18.734(7)
_cell_length_c 7.024(3)
_cell_measurement_reflns_used 1185
_cell_measurement_temperature 100(2)
_cell_measurement_theta_max 68.3
_cell_measurement_theta_min 21.5
_cell_volume 790.9(6)
_computing_cell_refinement
;
Rigaku CrystalClear-SM Expert 3.1 b18
;
_computing_data_collection
;
Rigaku CrystalClear-SM Expert 3.1 b18
;
_computing_data_reduction
;
Rigaku CrystalClear-SM Expert 3.1 b18
;
_computing_molecular_graphics 'ORTEP3 for Windows (Farrugia, 1997)'
_computing_publication_material 'WINGX (Farrugia, 1998)'
_computing_structure_refinement 'SHELXL-97 (Sheldrick, 2008)'
_computing_structure_solution 'SHELXS-97 (Sheldrick, 2008)'
_diffrn_ambient_temperature 100(2)
_diffrn_detector 'CCD plate'
_diffrn_detector_area_resol_mean 22.2222
_diffrn_detector_type 'Rigaku HG Saturn944+ (2x2 bin mode)'
_diffrn_measured_fraction_theta_full 0.973
_diffrn_measured_fraction_theta_max 0.973
_diffrn_measurement_device 'four-circle quarter \c goniometer'
_diffrn_measurement_device_type 'Rigaku AFC11'
_diffrn_measurement_method 'profile data from \w-scans'
_diffrn_measurement_specimen_support 'MiTeGen MicroMesh'
_diffrn_radiation_collimation 'Confocal mirrors, Varimax '
_diffrn_radiation_source 'Rotating Anode'
_diffrn_radiation_type CuK\a
_diffrn_radiation_wavelength 1.54178
_diffrn_reflns_av_R_equivalents 0.0320
_diffrn_reflns_av_sigmaI/netI 0.0198
_diffrn_reflns_limit_h_max 7
_diffrn_reflns_limit_h_min -6
_diffrn_reflns_limit_k_max 19
_diffrn_reflns_limit_k_min -22
_diffrn_reflns_limit_l_max 7
_diffrn_reflns_limit_l_min -8
_diffrn_reflns_number 8710
_diffrn_reflns_theta_full 66.57
_diffrn_reflns_theta_max 66.57
_diffrn_reflns_theta_min 7.37
_diffrn_source_current 30
_diffrn_source_power 1.2
_diffrn_source_voltage 40
_exptl_absorpt_coefficient_mu 0.851
_exptl_absorpt_correction_T_max 0.9507
_exptl_absorpt_correction_T_min 0.8618
_exptl_absorpt_correction_type multi-scan
_exptl_absorpt_process_details
;
Rigaku CrystalClear-SM Expert 3.1 b18 (Rigaku, 2012)
;
_exptl_crystal_colour Colourless
_exptl_crystal_density_diffrn 1.354
_exptl_crystal_density_method 'not measured'
_exptl_crystal_description 'cut block'
_exptl_crystal_F_000 344
_exptl_crystal_size_max 0.18
_exptl_crystal_size_mid 0.10
_exptl_crystal_size_min 0.06
_refine_diff_density_max 0.176
_refine_diff_density_min -0.175
_refine_diff_density_rms 0.041
_refine_ls_abs_structure_details 'Flack H D (1983), Acta Cryst. A39, 876-881'
_refine_ls_abs_structure_Flack -0.05(14)
_refine_ls_extinction_coef 0.018(4)
_refine_ls_extinction_expression Fc^*^=kFc[1+0.001xFc^2^\l^3^/sin(2\q)]^-1/4^
_refine_ls_extinction_method SHELXL
_refine_ls_goodness_of_fit_ref 1.081
_refine_ls_hydrogen_treatment constr
_refine_ls_matrix_type full
_refine_ls_number_parameters 213
_refine_ls_number_reflns 2445
_refine_ls_number_restraints 1
_refine_ls_restrained_S_all 1.081
_refine_ls_R_factor_all 0.0357
_refine_ls_R_factor_gt 0.0348
_refine_ls_shift/su_max 0.001
_refine_ls_shift/su_mean 0.000
_refine_ls_structure_factor_coef Fsqd
_refine_ls_weighting_details 'calc w=1/[\s^2^(Fo^2^)+(0.0814P)^2^+0.0028P] where P=(Fo^2^+2Fc^2^)/3'
_refine_ls_weighting_scheme calc
_refine_ls_wR_factor_gt 0.0951
_refine_ls_wR_factor_ref 0.0956
_reflns_number_gt 2346
_reflns_number_total 2445
_reflns_threshold_expression >2sigma(I)
_cod_data_source_file jo5028968_si_002.cif
_cod_data_source_block compound_16
_cod_depositor_comments 'Adding full bibliography for 4030848--4030849.cif.'
_cod_original_sg_symbol_H-M 'P 21'
_cod_database_code 4030848

loop_
_symmetry_equiv_pos_as_xyz
'x, y, z'
'-x, y+1/2, -z'

loop_
_atom_site_label
_atom_site_type_symbol
_atom_site_fract_x
_atom_site_fract_y
_atom_site_fract_z
_atom_site_U_iso_or_equiv
_atom_site_adp_type
_atom_site_occupancy
_atom_site_symmetry_multiplicity
_atom_site_calc_flag
_atom_site_refinement_flags
C1 C 0.1718(3) -0.12217(10) -0.0735(2) 0.0202(4) Uani 1 1 d .
H1 H 0.0379 -0.1522 -0.1172 0.024 Uiso 1 1 calc R
C2 C 0.3608(3) -0.16883(10) 0.0158(2) 0.0214(4) Uani 1 1 d .
H2 H 0.3633 -0.1842 0.1450 0.026 Uiso 1 1 calc R
C3 C 0.5256(3) -0.18944(9) -0.0806(2) 0.0197(4) Uani 1 1 d .
C4 C 0.5278(3) -0.16998(10) -0.2871(2) 0.0207(4) Uani 1 1 d .
C5 C 0.3275(3) -0.12870(10) -0.3812(2) 0.0239(4) Uani 1 1 d .
H5A H 0.2105 -0.1628 -0.4353 0.029 Uiso 1 1 calc R
H5B H 0.3704 -0.1002 -0.4888 0.029 Uiso 1 1 calc R
C6 C 0.2329(3) -0.07891(10) -0.2408(2) 0.0214(4) Uani 1 1 d .
H6A H 0.3447 -0.0423 -0.1931 0.026 Uiso 1 1 calc R
H6B H 0.0993 -0.0543 -0.3070 0.026 Uiso 1 1 calc R
C7 C 0.7274(3) -0.24803(12) 0.1890(3) 0.0290(4) Uani 1 1 d .
H7A H 0.7305 -0.2042 0.2656 0.044 Uiso 1 1 calc R
H7B H 0.8661 -0.2745 0.2251 0.044 Uiso 1 1 calc R
H7C H 0.6011 -0.2776 0.2133 0.044 Uiso 1 1 calc R
C8 C -0.0718(3) -0.04112(10) 0.0534(2) 0.0188(4) Uani 1 1 d .
C9 C -0.1195(3) 0.00397(10) 0.2213(2) 0.0188(4) Uani 1 1 d .
C10 C -0.2831(3) -0.03112(10) 0.3413(2) 0.0215(4) Uani 1 1 d .
H10A H -0.2127 -0.0711 0.4196 0.026 Uiso 1 1 calc R
H10B H -0.4180 -0.0487 0.2588 0.026 Uiso 1 1 calc R
C11 C -0.3374(3) 0.03173(11) 0.4686(3) 0.0243(4) Uani 1 1 d .
H11A H -0.2887 0.0214 0.6063 0.029 Uiso 1 1 calc R
H11B H -0.4990 0.0420 0.4494 0.029 Uiso 1 1 calc R
C12 C -0.2038(3) 0.09547(11) 0.3994(2) 0.0219(4) Uani 1 1 d .
C13 C 0.0347(3) 0.07461(10) 0.4672(2) 0.0208(4) Uani 1 1 d .
C14 C -0.2142(3) 0.08028(10) 0.1795(2) 0.0201(4) Uani 1 1 d .
C15 C -0.2662(4) 0.16864(11) 0.4642(3) 0.0309(4) Uani 1 1 d .
H15A H -0.2500 0.1700 0.6049 0.046 Uiso 1 1 calc R
H15B H -0.4209 0.1790 0.4111 0.046 Uiso 1 1 calc R
H15C H -0.1681 0.2044 0.4186 0.046 Uiso 1 1 calc R
C16 C -0.4511(3) 0.08371(11) 0.0683(3) 0.0269(4) Uani 1 1 d .
H16A H -0.5105 0.1321 0.0768 0.040 Uiso 1 1 calc R
H16B H -0.5466 0.0497 0.1241 0.040 Uiso 1 1 calc R
H16C H -0.4471 0.0716 -0.0669 0.040 Uiso 1 1 calc R
C17 C -0.0615(3) 0.12871(11) 0.0810(3) 0.0270(4) Uani 1 1 d .
H17A H -0.0431 0.1087 -0.0447 0.041 Uiso 1 1 calc R
H17B H 0.0840 0.1321 0.1611 0.041 Uiso 1 1 calc R
H17C H -0.1276 0.1764 0.0636 0.041 Uiso 1 1 calc R
O1 O 0.12563(19) -0.07421(7) 0.08274(16) 0.0208(3) Uani 1 1 d .
O2 O 0.7044(2) -0.23004(7) -0.01157(16) 0.0250(3) Uani 1 1 d .
O3 O 0.6797(2) -0.18794(8) -0.37250(18) 0.0286(3) Uani 1 1 d .
O4 O -0.20901(19) -0.04765(7) -0.08847(16) 0.0248(3) Uani 1 1 d .
O5 O 0.0840(2) 0.01759(6) 0.35508(16) 0.0201(3) Uani 1 1 d .
O6 O 0.1689(2) 0.09712(8) 0.59440(18) 0.0290(3) Uani 1 1 d .

loop_
_atom_site_aniso_label
_atom_site_aniso_U_11
_atom_site_aniso_U_22
_atom_site_aniso_U_33
_atom_site_aniso_U_23
_atom_site_aniso_U_13
_atom_site_aniso_U_12
C1 0.0198(8) 0.0235(9) 0.0179(8) -0.0022(6) 0.0055(6) 0.0012(7)
C2 0.0229(9) 0.0239(9) 0.0179(8) 0.0005(7) 0.0048(7) -0.0001(7)
C3 0.0212(8) 0.0191(8) 0.0188(8) -0.0017(6) 0.0031(6) -0.0005(7)
C4 0.0235(9) 0.0207(9) 0.0192(8) -0.0022(7) 0.0077(7) -0.0054(7)
C5 0.0282(9) 0.0273(10) 0.0171(8) 0.0013(7) 0.0063(7) 0.0002(8)
C6 0.0207(8) 0.0244(9) 0.0195(8) 0.0031(6) 0.0040(7) -0.0003(7)
C7 0.0351(11) 0.0328(10) 0.0193(8) 0.0048(8) 0.0038(7) 0.0111(9)
C8 0.0130(8) 0.0235(9) 0.0206(7) 0.0003(7) 0.0040(6) -0.0004(7)
C9 0.0117(8) 0.0240(9) 0.0203(8) -0.0004(6) 0.0012(6) 0.0002(7)
C10 0.0200(9) 0.0256(9) 0.0193(8) 0.0017(7) 0.0044(6) 0.0002(8)
C11 0.0206(9) 0.0308(11) 0.0225(8) 0.0022(7) 0.0069(7) 0.0007(7)
C12 0.0169(9) 0.0259(10) 0.0233(8) -0.0017(7) 0.0041(6) 0.0033(7)
C13 0.0186(9) 0.0224(9) 0.0222(8) -0.0010(7) 0.0051(6) 0.0002(7)
C14 0.0183(8) 0.0208(9) 0.0215(8) 0.0012(6) 0.0036(6) 0.0021(7)
C15 0.0285(10) 0.0285(10) 0.0358(9) -0.0065(8) 0.0049(8) 0.0055(9)
C16 0.0204(9) 0.0310(10) 0.0286(9) 0.0029(8) 0.0012(7) 0.0052(8)
C17 0.0245(9) 0.0256(10) 0.0322(9) 0.0050(7) 0.0081(7) 0.0006(8)
O1 0.0184(6) 0.0256(7) 0.0190(6) -0.0041(5) 0.0044(4) 0.0039(5)
O2 0.0273(7) 0.0281(7) 0.0209(6) 0.0038(5) 0.0080(5) 0.0088(6)
O3 0.0310(7) 0.0326(8) 0.0246(6) -0.0014(5) 0.0122(5) 0.0028(6)
O4 0.0205(6) 0.0305(8) 0.0228(6) -0.0021(5) 0.0010(5) 0.0020(5)
O5 0.0148(6) 0.0248(7) 0.0201(6) -0.0036(5) 0.0002(4) 0.0005(5)
O6 0.0237(6) 0.0328(8) 0.0293(7) -0.0099(6) 0.0000(5) 0.0015(6)

loop_
_atom_type_symbol
_atom_type_description
_atom_type_scat_dispersion_real
_atom_type_scat_dispersion_imag
_atom_type_scat_source
C C 0.0181 0.0091 'International Tables Vol C Tables 4.2.6.8 and 6.1.1.4'
H H 0.0000 0.0000 'International Tables Vol C Tables 4.2.6.8 and 6.1.1.4'
O O 0.0492 0.0322 'International Tables Vol C Tables 4.2.6.8 and 6.1.1.4'

loop_
_geom_angle_atom_site_label_1
_geom_angle_atom_site_label_2
_geom_angle_atom_site_label_3
_geom_angle
O1 C1 C2 104.87(13)
O1 C1 C6 110.11(15)
C2 C1 C6 112.19(15)
O1 C1 H1 109.9
C2 C1 H1 109.9
C6 C1 H1 109.9
C3 C2 C1 122.34(16)
C3 C2 H2 118.8
C1 C2 H2 118.8
C2 C3 O2 126.62(15)
C2 C3 C4 121.87(16)
O2 C3 C4 111.49(13)
O3 C4 C3 121.43(16)
O3 C4 C5 123.00(16)
C3 C4 C5 115.56(14)
C4 C5 C6 112.51(14)
C4 C5 H5A 109.1
C6 C5 H5A 109.1
C4 C5 H5B 109.1
C6 C5 H5B 109.1
H5A C5 H5B 107.8
C1 C6 C5 109.21(15)
C1 C6 H6A 109.8
C5 C6 H6A 109.8
C1 C6 H6B 109.8
C5 C6 H6B 109.8
H6A C6 H6B 108.3
O2 C7 H7A 109.5
O2 C7 H7B 109.5
H7A C7 H7B 109.5
O2 C7 H7C 109.5
H7A C7 H7C 109.5
H7B C7 H7C 109.5
O4 C8 O1 125.21(16)
O4 C8 C9 120.89(15)
O1 C8 C9 113.82(13)
O5 C9 C8 111.16(13)
O5 C9 C10 105.95(13)
C8 C9 C10 113.46(15)
O5 C9 C14 102.56(13)
C8 C9 C14 118.22(14)
C10 C9 C14 104.27(14)
C9 C10 C11 101.46(14)
C9 C10 H10A 111.5
C11 C10 H10A 111.5
C9 C10 H10B 111.5
C11 C10 H10B 111.5
H10A C10 H10B 109.3
C10 C11 C12 103.95(13)
C10 C11 H11A 111.0
C12 C11 H11A 111.0
C10 C11 H11B 111.0
C12 C11 H11B 111.0
H11A C11 H11B 109.0
C15 C12 C13 114.20(15)
C15 C12 C11 115.99(15)
C13 C12 C11 102.78(14)
C15 C12 C14 119.09(16)
C13 C12 C14 99.67(12)
C11 C12 C14 102.59(14)
O6 C13 O5 121.11(15)
O6 C13 C12 131.70(17)
O5 C13 C12 107.16(13)
C17 C14 C16 109.19(15)
C17 C14 C9 113.53(15)
C16 C14 C9 115.43(15)
C17 C14 C12 113.32(15)
C16 C14 C12 113.51(13)
C9 C14 C12 91.03(13)
C12 C15 H15A 109.5
C12 C15 H15B 109.5
H15A C15 H15B 109.5
C12 C15 H15C 109.5
H15A C15 H15C 109.5
H15B C15 H15C 109.5
C14 C16 H16A 109.5
C14 C16 H16B 109.5
H16A C16 H16B 109.5
C14 C16 H16C 109.5
H16A C16 H16C 109.5
H16B C16 H16C 109.5
C14 C17 H17A 109.5
C14 C17 H17B 109.5
H17A C17 H17B 109.5
C14 C17 H17C 109.5
H17A C17 H17C 109.5
H17B C17 H17C 109.5
C8 O1 C1 115.26(12)
C3 O2 C7 116.35(13)
C13 O5 C9 105.57(12)

loop_
_geom_bond_atom_site_label_1
_geom_bond_atom_site_label_2
_geom_bond_distance
C1 O1 1.476(2)
C1 C2 1.507(2)
C1 C6 1.516(2)
C1 H1 1.0000
C2 C3 1.341(3)
C2 H2 0.9500
C3 O2 1.358(2)
C3 C4 1.497(2)
C4 O3 1.216(2)
C4 C5 1.512(3)
C5 C6 1.527(2)
C5 H5A 0.9900
C5 H5B 0.9900
C6 H6A 0.9900
C6 H6B 0.9900
C7 O2 1.436(2)
C7 H7A 0.9800
C7 H7B 0.9800
C7 H7C 0.9800
C8 O4 1.211(2)
C8 O1 1.339(2)
C8 C9 1.512(2)
C9 O5 1.4652(19)
C9 C10 1.538(2)
C9 C14 1.554(2)
C10 C11 1.542(3)
C10 H10A 0.9900
C10 H10B 0.9900
C11 C12 1.559(3)
C11 H11A 0.9900
C11 H11B 0.9900
C12 C15 1.509(3)
C12 C13 1.510(2)
C12 C14 1.563(2)
C13 O6 1.198(2)
C13 O5 1.385(2)
C14 C17 1.530(2)
C14 C16 1.538(2)
C15 H15A 0.9800
C15 H15B 0.9800
C15 H15C 0.9800
C16 H16A 0.9800
C16 H16B 0.9800
C16 H16C 0.9800
C17 H17A 0.9800
C17 H17B 0.9800
C17 H17C 0.9800

loop_
_geom_torsion_atom_site_label_1
_geom_torsion_atom_site_label_2
_geom_torsion_atom_site_label_3
_geom_torsion_atom_site_label_4
_geom_torsion
O1 C1 C2 C3 -142.37(17)
C6 C1 C2 C3 -22.9(3)
C1 C2 C3 O2 178.59(16)
C1 C2 C3 C4 -2.7(3)
C2 C3 C4 O3 178.82(18)
O2 C3 C4 O3 -2.3(2)
C2 C3 C4 C5 -2.7(3)
O2 C3 C4 C5 176.22(15)
O3 C4 C5 C6 -148.31(17)
C3 C4 C5 C6 33.2(2)
O1 C1 C6 C5 167.96(13)
C2 C1 C6 C5 51.58(19)
C4 C5 C6 C1 -57.51(19)
O4 C8 C9 O5 -166.90(16)
O1 C8 C9 O5 16.18(19)
O4 C8 C9 C10 73.8(2)
O1 C8 C9 C10 -103.11(16)
O4 C8 C9 C14 -48.7(2)
O1 C8 C9 C14 134.36(15)
O5 C9 C10 C11 69.53(15)
C8 C9 C10 C11 -168.24(13)
C14 C9 C10 C11 -38.29(15)
C9 C10 C11 C12 1.97(15)
C10 C11 C12 C15 165.84(15)
C10 C11 C12 C13 -68.83(15)
C10 C11 C12 C14 34.30(15)
C15 C12 C13 O6 19.0(3)
C11 C12 C13 O6 -107.5(2)
C14 C12 C13 O6 147.1(2)
C15 C12 C13 O5 -163.29(15)
C11 C12 C13 O5 70.23(15)
C14 C12 C13 O5 -35.16(17)
O5 C9 C14 C17 62.71(17)
C8 C9 C14 C17 -59.92(19)
C10 C9 C14 C17 173.03(15)
O5 C9 C14 C16 -170.14(13)
C8 C9 C14 C16 67.24(19)
C10 C9 C14 C16 -59.82(17)
O5 C9 C14 C12 -53.37(14)
C8 C9 C14 C12 -176.00(13)
C10 C9 C14 C12 56.94(14)
C15 C12 C14 C17 60.0(2)
C13 C12 C14 C17 -64.78(18)
C11 C12 C14 C17 -170.33(15)
C15 C12 C14 C16 -65.3(2)
C13 C12 C14 C16 169.92(16)
C11 C12 C14 C16 64.37(19)
C15 C12 C14 C9 176.29(15)
C13 C12 C14 C9 51.48(15)
C11 C12 C14 C9 -54.06(14)
O4 C8 O1 C1 -0.4(2)
C9 C8 O1 C1 176.41(14)
C2 C1 O1 C8 -162.88(14)
C6 C1 O1 C8 76.23(17)
C2 C3 O2 C7 -5.1(3)
C4 C3 O2 C7 176.08(16)
O6 C13 O5 C9 178.17(17)
C12 C13 O5 C9 0.14(17)
C8 C9 O5 C13 162.87(13)
C10 C9 O5 C13 -73.45(16)
C14 C9 O5 C13 35.59(16)
